data_2211738
loop_
_publ_author_name
'Wang, Guan-Hua'
'Li, Zhi-Gang'
'Xu, Jing-Wei'
'Hu, Ning-Hai'

_publ_section_title
;<i>catena</i>-Poly[[[di-\m-acetato-\k^4^<i>O</i>:<i>O</i>'-bis[(acetato-\k^2^<i>O</i>,<i>O</i>')manganese(II)]]-di-\m-4,4'-bipyridine-\k^4^<i>N</i>:<i>N</i>']
 monohydrate]
;
_journal_coeditor_code BI2121
_journal_issue 1
_journal_name_full 'Acta Crystallographica Section E'
_journal_page_first m289
_journal_page_last m291
_journal_paper_doi 10.1107/S1600536806054377
_journal_volume 63
_journal_year 2007
_chemical_formula_iupac '[Mn2 (C2 H3 O2)4 (C10 H8 N2)2], H2 O'
_chemical_formula_moiety 'C28 H28 Mn2 N4 O8, H2 O'
_chemical_formula_sum 'C28 H30 Mn2 N4 O9'
_chemical_formula_weight 676.44
_chemical_name_systematic
;
catena-Poly[[[di-\m-acetato-\k^4^O:O'-bis[(acetato-\k^2^O,O')manganese(II)]]-
di-\m-4,4'-bipyridine-\k^4^N:N'] monohydrate]
;
_space_group_IT_number 15
_symmetry_cell_setting monoclinic
_symmetry_space_group_name_Hall '-C 2yc'
_symmetry_space_group_name_H-M 'C 1 2/c 1'
_atom_sites_solution_hydrogens geom
_atom_sites_solution_primary direct
_atom_sites_solution_secondary difmap
_audit_creation_method SHELXL-97
_cell_angle_alpha 90.00
_cell_angle_beta 92.071(5)
_cell_angle_gamma 90.00
_cell_formula_units_Z 4
_cell_length_a 13.385(4)
_cell_length_b 11.664(4)
_cell_length_c 19.470(6)
_cell_measurement_reflns_used 2654
_cell_measurement_temperature 293(2)
_cell_measurement_theta_max 26.03
_cell_measurement_theta_min 2.52
_cell_volume 3037.7(17)
_computing_cell_refinement 'SAINT (Bruker, 2001)'
_computing_data_collection 'SMART (Bruker, 2001)'
_computing_data_reduction SAINT
_computing_molecular_graphics 'SHELXTL (Bruker,2001)'
_computing_publication_material SHELXTL
_computing_structure_refinement 'SHELXL97 (Sheldrick, 1997)'
_computing_structure_solution 'SHELXS97 (Sheldrick, 1997)'
_diffrn_ambient_temperature 293(2)
_diffrn_measured_fraction_theta_full 0.991
_diffrn_measured_fraction_theta_max 0.991
_diffrn_measurement_device_type 'Bruker SMART APEX CCD'
_diffrn_measurement_method '\f and \w'
_diffrn_radiation_monochromator graphite
_diffrn_radiation_source 'fine-focus sealed tube'
_diffrn_radiation_type MoK\a
_diffrn_radiation_wavelength 0.71073
_diffrn_reflns_av_R_equivalents 0.0244
_diffrn_reflns_av_sigmaI/netI 0.0275
_diffrn_reflns_limit_h_max 16
_diffrn_reflns_limit_h_min -16
_diffrn_reflns_limit_k_max 13
_diffrn_reflns_limit_k_min -14
_diffrn_reflns_limit_l_max 24
_diffrn_reflns_limit_l_min -12
_diffrn_reflns_number 8397
_diffrn_reflns_theta_full 26.07
_diffrn_reflns_theta_max 26.07
_diffrn_reflns_theta_min 2.09
_diffrn_standards_number 0
_exptl_absorpt_coefficient_mu 0.889
_exptl_absorpt_correction_T_max 0.9187
_exptl_absorpt_correction_T_min 0.7114
_exptl_absorpt_correction_type multi-scan
_exptl_absorpt_process_details '(SADABS; Sheldrick, 1996)'
_exptl_crystal_colour yellow
_exptl_crystal_density_diffrn 1.479
_exptl_crystal_density_method 'not measured'
_exptl_crystal_description needle
_exptl_crystal_F_000 1392
_exptl_crystal_size_max 0.41
_exptl_crystal_size_mid 0.10
_exptl_crystal_size_min 0.10
_refine_diff_density_max 0.599
_refine_diff_density_min -0.281
_refine_ls_extinction_method none
_refine_ls_goodness_of_fit_ref 1.021
_refine_ls_hydrogen_treatment constr
_refine_ls_matrix_type full
_refine_ls_number_parameters 197
_refine_ls_number_reflns 2970
_refine_ls_number_restraints 0
_refine_ls_restrained_S_all 1.021
_refine_ls_R_factor_all 0.0553
_refine_ls_R_factor_gt 0.0410
_refine_ls_shift/su_max 0.004
_refine_ls_shift/su_mean 0.000
_refine_ls_structure_factor_coef Fsqd
_refine_ls_weighting_details 'calc w=1/[\s^2^(Fo^2^)+(0.0637P)^2^+1.7367P] where P=(Fo^2^+2Fc^2^)/3'
_refine_ls_weighting_scheme calc
_refine_ls_wR_factor_gt 0.1074
_refine_ls_wR_factor_ref 0.1179
_reflns_number_gt 2304
_reflns_number_total 2970
_reflns_threshold_expression I>2\s(I)
_cod_data_source_file bi2121.cif
_cod_data_source_block I
_cod_original_cell_volume 3037.6(16)
_cod_original_sg_symbol_H-M 'C 2/c'
_cod_database_code 2211738
_cod_database_fobs_code 2211738

loop_
_symmetry_equiv_pos_as_xyz
'x, y, z'
'-x, y, -z+1/2'
'x+1/2, y+1/2, z'
'-x+1/2, y+1/2, -z+1/2'
'-x, -y, -z'
'x, -y, z-1/2'
'-x+1/2, -y+1/2, -z'
'x+1/2, -y+1/2, z-1/2'

loop_
_atom_site_type_symbol
_atom_site_label
_atom_site_fract_x
_atom_site_fract_y
_atom_site_fract_z
_atom_site_U_iso_or_equiv
_atom_site_adp_type
_atom_site_calc_flag
_atom_site_refinement_flags
_atom_site_occupancy
Mn Mn1 0.86136(3) 0.24471(3) 0.435998(18) 0.04145(16) Uani d . 1
O O1 0.83301(14) 0.06338(14) 0.45117(9) 0.0555(5) Uani d . 1
O O2 0.7288(2) 0.1241(3) 0.52549(15) 0.1299(14) Uani d . 1
O O3 0.96260(17) 0.37426(17) 0.38979(11) 0.0732(6) Uani d . 1
O O4 0.99446(15) 0.19667(17) 0.36950(10) 0.0633(5) Uani d . 1
O O5 1.0000 0.0591(2) 0.2500 0.0699(8) Uani d S 1
H H5A 1.0049 0.1062 0.2878 0.084 Uiso d . 1
N N1 0.75630(16) 0.23778(16) 0.34171(11) 0.0444(5) Uani d . 1
N N2 0.95895(16) 0.25074(17) 0.53372(11) 0.0450(5) Uani d . 1
C C1 0.7478(2) 0.1450(2) 0.30123(13) 0.0499(6) Uani d . 1
H H1 0.7829 0.0793 0.3143 0.060 Uiso calc R 1
C C2 0.68991(19) 0.1420(2) 0.24147(12) 0.0468(6) Uani d . 1
H H2 0.6861 0.0753 0.2154 0.056 Uiso calc R 1
C C3 0.63728(18) 0.23887(18) 0.22029(12) 0.0386(5) Uani d . 1
C C4 0.64482(18) 0.3345(2) 0.26246(12) 0.0440(6) Uani d . 1
H H4 0.6099 0.4011 0.2509 0.053 Uiso calc R 1
C C5 0.70414(19) 0.3299(2) 0.32128(12) 0.0470(6) Uani d . 1
H H5 0.7083 0.3952 0.3487 0.056 Uiso calc R 1
C C6 1.0020(2) 0.1571(2) 0.56027(13) 0.0538(7) Uani d . 1
H H6 0.9926 0.0881 0.5370 0.065 Uiso calc R 1
C C7 1.0594(2) 0.1566(2) 0.61995(13) 0.0506(6) Uani d . 1
H H7 1.0873 0.0884 0.6364 0.061 Uiso calc R 1
C C8 1.07584(18) 0.25805(18) 0.65567(12) 0.0378(5) Uani d . 1
C C9 1.03171(19) 0.3558(2) 0.62783(13) 0.0459(6) Uani d . 1
H H9 1.0405 0.4261 0.6497 0.055 Uiso calc R 1
C C10 0.97520(19) 0.3485(2) 0.56800(13) 0.0500(6) Uani d . 1
H H10 0.9465 0.4153 0.5502 0.060 Uiso calc R 1
C C11 0.7712(2) 0.0462(3) 0.49604(13) 0.0575(8) Uani d . 1
C C12 0.7510(3) -0.0746(4) 0.5160(2) 0.1208(17) Uani d . 1
H H12A 0.7978 -0.0975 0.5520 0.145 Uiso calc R 1
H H12B 0.7580 -0.1237 0.4769 0.145 Uiso calc R 1
H H12C 0.6843 -0.0806 0.5320 0.145 Uiso calc R 1
C C13 1.0156(2) 0.2997(3) 0.36390(14) 0.0559(7) Uani d . 1
C C14 1.1064(3) 0.3347(4) 0.3254(2) 0.1011(13) Uani d . 1
H H14A 1.1190 0.4149 0.3324 0.121 Uiso calc R 1
H H14B 1.0949 0.3200 0.2773 0.121 Uiso calc R 1
H H14C 1.1632 0.2913 0.3421 0.121 Uiso calc R 1

loop_
_atom_site_aniso_label
_atom_site_aniso_U_11
_atom_site_aniso_U_22
_atom_site_aniso_U_33
_atom_site_aniso_U_12
_atom_site_aniso_U_13
_atom_site_aniso_U_23
Mn1 0.0400(2) 0.0522(3) 0.0319(2) 0.00679(15) -0.00223(16) -0.00234(15)
O1 0.0712(12) 0.0448(10) 0.0506(11) 0.0057(9) 0.0039(10) -0.0016(8)
O2 0.0885(17) 0.201(3) 0.0969(19) 0.089(2) -0.0356(15) -0.089(2)
O3 0.0893(15) 0.0487(11) 0.0832(15) 0.0024(11) 0.0274(12) -0.0009(10)
O4 0.0713(13) 0.0530(11) 0.0666(13) -0.0012(10) 0.0183(10) -0.0042(10)
O5 0.102(2) 0.0391(14) 0.0684(19) 0.000 0.0014(16) 0.000
N1 0.0454(12) 0.0497(12) 0.0378(11) 0.0065(9) -0.0046(9) 0.0008(9)
N2 0.0409(11) 0.0560(13) 0.0374(11) 0.0061(9) -0.0055(9) -0.0036(9)
C1 0.0581(15) 0.0460(14) 0.0448(15) 0.0159(12) -0.0094(12) 0.0011(11)
C2 0.0553(15) 0.0424(13) 0.0419(14) 0.0104(11) -0.0076(11) -0.0044(11)
C3 0.0385(12) 0.0432(13) 0.0340(12) -0.0022(10) 0.0014(10) 0.0021(9)
C4 0.0470(14) 0.0399(13) 0.0445(14) 0.0073(10) -0.0075(11) 0.0007(10)
C5 0.0541(15) 0.0450(14) 0.0412(14) 0.0058(11) -0.0066(11) -0.0051(11)
C6 0.0568(16) 0.0549(16) 0.0488(16) 0.0156(13) -0.0127(12) -0.0200(12)
C7 0.0577(15) 0.0452(14) 0.0477(15) 0.0147(12) -0.0142(12) -0.0104(11)
C8 0.0346(12) 0.0434(13) 0.0355(13) -0.0008(9) 0.0014(10) -0.0022(9)
C9 0.0524(14) 0.0378(13) 0.0467(14) -0.0032(11) -0.0092(11) -0.0025(10)
C10 0.0531(15) 0.0461(14) 0.0499(15) 0.0009(12) -0.0105(12) 0.0045(12)
C11 0.0486(15) 0.079(2) 0.0440(15) 0.0179(14) -0.0085(13) -0.0165(14)
C12 0.121(4) 0.139(4) 0.105(3) -0.040(3) 0.038(3) 0.025(3)
C13 0.0614(17) 0.0570(17) 0.0497(16) -0.0081(14) 0.0078(13) -0.0030(13)
C14 0.093(3) 0.103(3) 0.110(3) -0.026(2) 0.046(2) -0.012(2)

loop_
_atom_type_symbol
_atom_type_description
_atom_type_scat_dispersion_real
_atom_type_scat_dispersion_imag
_atom_type_scat_source
C C 0.0033 0.0016 'International Tables Vol C Tables 4.2.6.8 and 6.1.1.4'
H H 0.0000 0.0000 'International Tables Vol C Tables 4.2.6.8 and 6.1.1.4'
N N 0.0061 0.0033 'International Tables Vol C Tables 4.2.6.8 and 6.1.1.4'
O O 0.0106 0.0060 'International Tables Vol C Tables 4.2.6.8 and 6.1.1.4'
Mn Mn 0.3368 0.7283 'International Tables Vol C Tables 4.2.6.8 and 6.1.1.4'

loop_
_geom_angle_atom_site_label_1
_geom_angle_atom_site_label_2
_geom_angle_atom_site_label_3
_geom_angle_site_symmetry_1
_geom_angle_site_symmetry_3
_geom_angle
O2 Mn1 O1 7_656 . 123.70(13)
O2 Mn1 O3 7_656 . 90.90(14)
O1 Mn1 O3 . . 145.41(7)
O2 Mn1 N2 7_656 . 89.94(8)
O1 Mn1 N2 . . 90.82(7)
O3 Mn1 N2 . . 88.72(8)
O2 Mn1 N1 7_656 . 88.14(8)
O1 Mn1 N1 . . 88.23(7)
O3 Mn1 N1 . . 93.73(8)
N2 Mn1 N1 . . 176.90(7)
O2 Mn1 O4 7_656 . 147.20(13)
O1 Mn1 O4 . . 88.98(7)
O3 Mn1 O4 . . 56.51(7)
N2 Mn1 O4 . . 92.60(8)
N1 Mn1 O4 . . 90.34(8)
C11 O1 Mn1 . . 112.18(19)
C11 O2 Mn1 . 7_656 171.1(2)
C13 O3 Mn1 . . 93.08(17)
C13 O4 Mn1 . . 89.85(16)
C5 N1 C1 . . 116.2(2)
C5 N1 Mn1 . . 120.93(16)
C1 N1 Mn1 . . 122.70(16)
C6 N2 C10 . . 116.5(2)
C6 N2 Mn1 . . 121.89(16)
C10 N2 Mn1 . . 121.61(16)
N1 C1 C2 . . 123.5(2)
N1 C1 H1 . . 118.3
C2 C1 H1 . . 118.3
C1 C2 C3 . . 119.7(2)
C1 C2 H2 . . 120.1
C3 C2 H2 . . 120.1
C2 C3 C4 . . 117.0(2)
C2 C3 C8 . 8_455 122.3(2)
C4 C3 C8 . 8_455 120.7(2)
C5 C4 C3 . . 119.4(2)
C5 C4 H4 . . 120.3
C3 C4 H4 . . 120.3
N1 C5 C4 . . 124.1(2)
N1 C5 H5 . . 117.9
C4 C5 H5 . . 117.9
N2 C6 C7 . . 123.7(2)
N2 C6 H6 . . 118.1
C7 C6 H6 . . 118.1
C6 C7 C8 . . 119.7(2)
C6 C7 H7 . . 120.1
C8 C7 H7 . . 120.1
C9 C8 C7 . . 116.7(2)
C9 C8 C3 . 8_556 121.9(2)
C7 C8 C3 . 8_556 121.4(2)
C10 C9 C8 . . 119.8(2)
C10 C9 H9 . . 120.1
C8 C9 H9 . . 120.1
N2 C10 C9 . . 123.7(2)
N2 C10 H10 . . 118.2
C9 C10 H10 . . 118.2
O2 C11 O1 . . 122.8(4)
O2 C11 C12 . . 119.2(4)
O1 C11 C12 . . 117.9(3)
C11 C12 H12A . . 109.5
C11 C12 H12B . . 109.5
H12A C12 H12B . . 109.5
C11 C12 H12C . . 109.5
H12A C12 H12C . . 109.5
H12B C12 H12C . . 109.5
O3 C13 O4 . . 120.5(2)
O3 C13 C14 . . 119.7(3)
O4 C13 C14 . . 119.8(3)
O3 C13 Mn1 . . 58.68(14)
O4 C13 Mn1 . . 61.86(13)
C14 C13 Mn1 . . 177.2(2)
C13 C14 H14A . . 109.5
C13 C14 H14B . . 109.5
H14A C14 H14B . . 109.5
C13 C14 H14C . . 109.5
H14A C14 H14C . . 109.5
H14B C14 H14C . . 109.5

loop_
_geom_bond_atom_site_label_1
_geom_bond_atom_site_label_2
_geom_bond_site_symmetry_2
_geom_bond_distance
Mn1 O2 7_656 2.104(2)
Mn1 O1 . 2.1707(19)
Mn1 O3 . 2.240(2)
Mn1 N2 . 2.270(2)
Mn1 N1 . 2.273(2)
Mn1 O4 . 2.3087(19)
O1 C11 . 1.241(3)
O2 C11 . 1.225(4)
O3 C13 . 1.241(3)
O4 C13 . 1.241(4)
O5 H5A . 0.919
N1 C5 . 1.334(3)
N1 C1 . 1.341(3)
N2 C6 . 1.331(3)
N2 C10 . 1.335(3)
C1 C2 . 1.375(3)
C1 H1 . 0.930
C2 C3 . 1.386(3)
C2 H2 . 0.930
C3 C4 . 1.386(3)
C3 C8 8_455 1.478(4)
C4 C5 . 1.371(3)
C4 H4 . 0.930
C5 H5 . 0.930
C6 C7 . 1.370(3)
C6 H6 . 0.930
C7 C8 . 1.386(3)
C7 H7 . 0.930
C8 C9 . 1.385(3)
C8 C3 8_556 1.478(4)
C9 C10 . 1.368(3)
C9 H9 . 0.930
C10 H10 . 0.930
C11 C12 . 1.489(6)
C12 H12A . 0.960
C12 H12B . 0.960
C12 H12C . 0.960
C13 C14 . 1.507(4)
C14 H14A . 0.960
C14 H14B . 0.960
C14 H14C . 0.960

loop_
_geom_hbond_atom_site_label_D
_geom_hbond_atom_site_label_H
_geom_hbond_atom_site_label_A
_geom_hbond_distance_DH
_geom_hbond_distance_HA
_geom_hbond_distance_DA
_geom_hbond_angle_DHA
_geom_hbond_publ_flag
O5 H5A O4 0.92 1.92 2.829(2) 171 y
